data_7202365
loop_
_publ_author_name
'Du, Jian-Long'
'Hu, Tong-Liang'
'Zhang, Shu-Ming'
'Zeng, Yong-Fei'
'Bu, Xian-He'

_publ_section_title
;
 Tuning silver(I) coordination architectures by ligands design: from
 dinuclear, trinuclear, to 1D and 3D frameworks
;
_journal_issue 12
_journal_name_full CrystEngComm
_journal_page_first 1866
_journal_paper_doi 10.1039/b810773d
_journal_volume 10
_journal_year 2008
_chemical_formula_moiety 'C12 H12 Ag2 N7 O3, N O3'
_chemical_formula_sum 'C12 H12 Ag2 N8 O6'
_chemical_formula_weight 580.04
_chemical_name_systematic
;
?
;
_space_group_IT_number 19
_symmetry_cell_setting orthorhombic
_symmetry_space_group_name_Hall 'P 2ac 2ab'
_symmetry_space_group_name_H-M 'P 21 21 21'
_atom_sites_solution_hydrogens geom
_atom_sites_solution_primary direct
_atom_sites_solution_secondary difmap
_audit_creation_method SHELXL-97
_cell_angle_alpha 90.00
_cell_angle_beta 90.00
_cell_angle_gamma 90.00
_cell_formula_units_Z 4
_cell_length_a 8.4723(17)
_cell_length_b 9.6587(19)
_cell_length_c 21.283(4)
_cell_measurement_reflns_used 16791
_cell_measurement_temperature 293(2)
_cell_measurement_theta_max 27.5
_cell_measurement_theta_min 3.1
_cell_volume 1741.6(6)
_computing_cell_refinement 'Bruker XSCANS'
_computing_data_collection 'Bruker XSCANS'
_computing_data_reduction 'Bruker SHELXTL'
_computing_molecular_graphics 'Bruker SHELXTL'
_computing_publication_material 'Bruker SHELXTL'
_computing_structure_refinement 'SHELXL-97 (Sheldrick, 1997)'
_computing_structure_solution 'SHELXS-97 (Sheldrick, 1990)'
_diffrn_ambient_temperature 293(2)
_diffrn_measured_fraction_theta_full 0.997
_diffrn_measured_fraction_theta_max 0.997
_diffrn_measurement_device_type SCX-MINI
_diffrn_measurement_method '\w scans'
_diffrn_radiation_monochromator graphite
_diffrn_radiation_source 'fine-focus sealed tube'
_diffrn_radiation_type MoK\a
_diffrn_radiation_wavelength 0.71073
_diffrn_reflns_av_R_equivalents 0.0465
_diffrn_reflns_av_sigmaI/netI 0.0389
_diffrn_reflns_limit_h_max 10
_diffrn_reflns_limit_h_min -10
_diffrn_reflns_limit_k_max 12
_diffrn_reflns_limit_k_min -12
_diffrn_reflns_limit_l_max 27
_diffrn_reflns_limit_l_min -27
_diffrn_reflns_number 18388
_diffrn_reflns_theta_full 27.48
_diffrn_reflns_theta_max 27.48
_diffrn_reflns_theta_min 3.07
_diffrn_standards_interval_time 0
_diffrn_standards_number 0
_exptl_absorpt_coefficient_mu 2.301
_exptl_absorpt_correction_T_max 0.6958
_exptl_absorpt_correction_T_min 0.6315
_exptl_absorpt_correction_type multi-scan
_exptl_absorpt_process_details SADABS
_exptl_crystal_colour colorless
_exptl_crystal_density_diffrn 2.212
_exptl_crystal_density_method 'not measured'
_exptl_crystal_description block
_exptl_crystal_F_000 1128
_exptl_crystal_size_max 0.22
_exptl_crystal_size_mid 0.19
_exptl_crystal_size_min 0.17
_refine_diff_density_max 0.850
_refine_diff_density_min -0.414
_refine_diff_density_rms 0.088
_refine_ls_abs_structure_details 'Flack H D (1983), Acta Cryst. A39, 876-881'
_refine_ls_abs_structure_Flack -0.02(3)
_refine_ls_extinction_method none
_refine_ls_goodness_of_fit_ref 1.104
_refine_ls_hydrogen_treatment constr
_refine_ls_matrix_type full
_refine_ls_number_parameters 253
_refine_ls_number_reflns 3984
_refine_ls_number_restraints 0
_refine_ls_restrained_S_all 1.104
_refine_ls_R_factor_all 0.0457
_refine_ls_R_factor_gt 0.0352
_refine_ls_shift/su_max 0.001
_refine_ls_shift/su_mean 0.000
_refine_ls_structure_factor_coef Fsqd
_refine_ls_weighting_details 'calc w=1/[\s^2^(Fo^2^)+(0.0195P)^2^+0.2794P] where P=(Fo^2^+2Fc^2^)/3'
_refine_ls_weighting_scheme calc
_refine_ls_wR_factor_gt 0.0541
_refine_ls_wR_factor_ref 0.0562
_reflns_number_gt 3436
_reflns_number_total 3984
_reflns_threshold_expression >2sigma(I)
_cod_data_source_file b810773d.txt
_cod_data_source_block 2
_cod_depositor_comments
;
The following automatic conversions were performed:
'_symmetry_cell_setting' value 'Orthorhombic' changed to 'orthorhombic'
according to '/home/saulius/struct/CIF-dictionaries/cif_core.dic'
dictionary named 'cif_core.dic' version 2.4.1 from 2010-06-29.

Automatic conversion script
Id: cif_fix_enum 1527 2010-12-29 10:47:43Z saulius 
;
_cod_original_sg_symbol_H-M P2(1)2(1)2(1)
_cod_database_code 7202365

loop_
_symmetry_equiv_pos_as_xyz
'x, y, z'
'-x+1/2, -y, z+1/2'
'-x, y+1/2, -z+1/2'
'x+1/2, -y+1/2, -z'

loop_
_atom_site_label
_atom_site_type_symbol
_atom_site_fract_x
_atom_site_fract_y
_atom_site_fract_z
_atom_site_U_iso_or_equiv
_atom_site_adp_type
_atom_site_occupancy
_atom_site_symmetry_multiplicity
_atom_site_calc_flag
_atom_site_refinement_flags
_atom_site_disorder_assembly
_atom_site_disorder_group
Ag1 Ag 0.84105(4) 0.75497(4) 0.283809(14) 0.03914(9) Uani 1 1 d . . .
Ag2 Ag 0.55579(4) 0.38386(4) 0.472630(16) 0.04409(10) Uani 1 1 d . . .
C1 C 0.4647(5) 0.5516(5) 0.59898(19) 0.0347(10) Uani 1 1 d . . .
H1 H 0.4149 0.4727 0.6143 0.042 Uiso 1 1 calc R . .
C2 C 0.5513(4) 0.7553(5) 0.59321(16) 0.0292(8) Uani 1 1 d . . .
H2 H 0.5765 0.8471 0.6019 0.035 Uiso 1 1 calc R . .
C3 C 0.6852(4) 0.7366(5) 0.48726(16) 0.0324(9) Uani 1 1 d . . .
H3A H 0.7532 0.6627 0.4725 0.039 Uiso 1 1 calc R . .
H3B H 0.7520 0.8129 0.5004 0.039 Uiso 1 1 calc R . .
C4 C 0.5805(5) 0.7846(4) 0.43336(17) 0.0266(9) Uani 1 1 d . . .
C5 C 0.5103(5) 0.9143(4) 0.4360(2) 0.0376(11) Uani 1 1 d . . .
H5A H 0.5294 0.9726 0.4699 0.045 Uiso 1 1 calc R . .
C6 C 0.4119(5) 0.9563(5) 0.3880(2) 0.0411(12) Uani 1 1 d . . .
H6 H 0.3621 1.0419 0.3905 0.049 Uiso 1 1 calc R . .
C7 C 0.3865(5) 0.8733(5) 0.33641(19) 0.0351(10) Uani 1 1 d . . .
H7 H 0.3202 0.9031 0.3043 0.042 Uiso 1 1 calc R . .
C8 C 0.4601(4) 0.7445(5) 0.33228(16) 0.0294(8) Uani 1 1 d . . .
C9 C 0.5557(5) 0.7005(4) 0.38090(16) 0.0255(9) Uani 1 1 d . . .
H9 H 0.6040 0.6141 0.3787 0.031 Uiso 1 1 calc R . .
C10 C 0.4377(5) 0.6568(4) 0.27418(17) 0.0344(10) Uani 1 1 d . . .
H10A H 0.4947 0.5705 0.2792 0.041 Uiso 1 1 calc R . .
H10B H 0.3266 0.6349 0.2695 0.041 Uiso 1 1 calc R . .
C11 C 0.4183(4) 0.7600(5) 0.16466(16) 0.0307(9) Uani 1 1 d . . .
H11 H 0.3115 0.7438 0.1576 0.037 Uiso 1 1 calc R . .
C12 C 0.6544(5) 0.8195(4) 0.15443(19) 0.0299(9) Uani 1 1 d . . .
H12 H 0.7467 0.8543 0.1368 0.036 Uiso 1 1 calc R . .
N1 N 0.5390(4) 0.5548(3) 0.54485(14) 0.0330(8) Uani 1 1 d . . .
N2 N 0.4670(4) 0.6730(4) 0.63046(15) 0.0321(8) Uani 1 1 d . . .
N3 N 0.5943(4) 0.6870(3) 0.54160(14) 0.0268(8) Uani 1 1 d . . .
N4 N 0.4938(3) 0.7275(3) 0.21693(14) 0.0264(7) Uani 1 1 d . . .
N5 N 0.5145(4) 0.8185(3) 0.12392(15) 0.0286(8) Uani 1 1 d . . .
N6 N 0.6478(3) 0.7666(4) 0.21141(14) 0.0302(7) Uani 1 1 d . . .
N7 N 1.0700(5) 0.9448(4) 0.20835(17) 0.0384(9) Uani 1 1 d . . .
N8 N 0.9188(5) 0.3479(4) 0.44469(16) 0.0406(9) Uani 1 1 d . . .
O1 O 0.8296(4) 0.2491(4) 0.45849(17) 0.0652(10) Uani 1 1 d . . .
O2 O 0.8582(4) 0.4600(3) 0.42834(16) 0.0549(9) Uani 1 1 d . . .
O3 O 1.0633(4) 0.3339(4) 0.44913(16) 0.0669(11) Uani 1 1 d . . .
O4 O 1.0584(4) 0.8160(3) 0.20447(17) 0.0545(9) Uani 1 1 d . . .
O5 O 0.9494(4) 1.0186(3) 0.20927(18) 0.0614(9) Uani 1 1 d . . .
O6 O 1.2031(4) 0.9998(3) 0.21081(15) 0.0493(9) Uani 1 1 d . . .

loop_
_atom_site_aniso_label
_atom_site_aniso_U_11
_atom_site_aniso_U_22
_atom_site_aniso_U_33
_atom_site_aniso_U_23
_atom_site_aniso_U_13
_atom_site_aniso_U_12
N2 0.034(2) 0.038(2) 0.0239(18) -0.0041(16) 0.0031(16) 0.0039(17)
C1 0.042(3) 0.035(2) 0.027(2) 0.0033(19) 0.010(2) -0.006(2)
C2 0.034(2) 0.030(2) 0.0232(18) -0.001(2) -0.0003(17) 0.002(3)
N5 0.030(2) 0.0336(19) 0.0221(17) 0.0041(15) -0.0013(15) 0.0050(15)
O6 0.041(2) 0.0457(19) 0.061(2) 0.0031(19) -0.0078(17) -0.0123(16)
Ag1 0.03922(17) 0.0499(2) 0.02831(16) 0.00250(19) -0.01128(14) -0.0103(2)
Ag2 0.0550(2) 0.0504(2) 0.02689(16) -0.01363(17) 0.00365(18) -0.00815(19)
O4 0.058(2) 0.0328(19) 0.073(2) 0.0065(17) 0.025(2) -0.0051(17)
N6 0.0280(16) 0.038(2) 0.0248(16) 0.0005(18) -0.0016(14) -0.0049(17)
N7 0.045(2) 0.043(2) 0.028(2) 0.0044(17) 0.0008(19) -0.002(2)
O1 0.052(2) 0.057(2) 0.086(3) 0.025(2) -0.0007(18) -0.003(2)
N1 0.039(2) 0.035(2) 0.0244(19) -0.0032(15) 0.0049(16) -0.0050(17)
N4 0.0257(16) 0.0350(19) 0.0187(15) 0.0027(17) -0.0003(13) -0.0046(14)
C3 0.030(2) 0.046(2) 0.021(2) 0.001(2) 0.0027(15) 0.001(2)
N3 0.0265(19) 0.0347(19) 0.0193(18) -0.0017(15) 0.0023(13) -0.0007(14)
C12 0.034(2) 0.031(2) 0.025(2) -0.0001(17) 0.0041(19) -0.0056(19)
O5 0.0441(19) 0.052(2) 0.088(3) -0.008(2) 0.011(2) 0.0083(18)
C8 0.030(2) 0.037(2) 0.0209(18) 0.008(2) 0.0041(16) -0.004(2)
N8 0.041(3) 0.056(3) 0.0242(18) -0.0075(18) -0.0003(17) 0.004(2)
C10 0.041(2) 0.039(2) 0.023(2) 0.0056(18) 0.001(2) -0.012(2)
C9 0.029(2) 0.025(2) 0.0220(19) 0.0012(16) 0.0065(18) 0.0005(18)
C11 0.027(2) 0.041(2) 0.0238(19) 0.004(2) -0.0046(16) 0.003(2)
C4 0.028(2) 0.034(3) 0.0179(18) 0.0028(17) 0.0055(16) -0.0017(18)
C5 0.055(3) 0.031(2) 0.027(2) -0.0023(19) 0.012(2) -0.001(2)
O3 0.035(2) 0.108(3) 0.058(2) -0.004(2) 0.0008(18) 0.012(2)
C7 0.030(2) 0.046(3) 0.029(2) 0.020(2) 0.0051(17) 0.007(2)
O2 0.069(2) 0.0390(19) 0.056(2) 0.0013(17) -0.0078(18) 0.0123(19)
C6 0.052(3) 0.028(2) 0.043(3) 0.011(2) 0.015(2) 0.012(2)

loop_
_atom_type_symbol
_atom_type_description
_atom_type_scat_dispersion_real
_atom_type_scat_dispersion_imag
_atom_type_scat_source
C C 0.0033 0.0016 'International Tables Vol C Tables 4.2.6.8 and 6.1.1.4'
H H 0.0000 0.0000 'International Tables Vol C Tables 4.2.6.8 and 6.1.1.4'
N N 0.0061 0.0033 'International Tables Vol C Tables 4.2.6.8 and 6.1.1.4'
O O 0.0106 0.0060 'International Tables Vol C Tables 4.2.6.8 and 6.1.1.4'
Ag Ag -0.8971 1.1015 'International Tables Vol C Tables 4.2.6.8 and 6.1.1.4'

loop_
_geom_angle_atom_site_label_1
_geom_angle_atom_site_label_2
_geom_angle_atom_site_label_3
_geom_angle
_geom_angle_site_symmetry_1
_geom_angle_site_symmetry_3
_geom_angle_publ_flag
C2 N2 C1 103.4(3) . . ?
C2 N2 Ag1 124.0(3) . 4_466 ?
C1 N2 Ag1 132.2(3) . 4_466 ?
N1 C1 N2 114.1(4) . . ?
N1 C1 H1 123.0 . . ?
N2 C1 H1 123.0 . . ?
N2 C2 N3 110.0(4) . . ?
N2 C2 H2 125.0 . . ?
N3 C2 H2 125.0 . . ?
C11 N5 C12 103.3(3) . . ?
C11 N5 Ag2 124.2(3) . 3_655 ?
C12 N5 Ag2 132.4(3) . 3_655 ?
N7 O6 Ag1 106.7(3) . 3_755 ?
N2 Ag1 N6 153.43(13) 4_566 . ?
N2 Ag1 O6 110.06(12) 4_566 3_745 ?
N6 Ag1 O6 88.39(11) . 3_745 ?
N2 Ag1 O4 97.09(13) 4_566 . ?
N6 Ag1 O4 93.44(12) . . ?
O6 Ag1 O4 111.38(10) 3_745 . ?
N5 Ag2 N1 144.72(12) 3_645 . ?
N7 O4 Ag1 104.0(3) . . ?
C12 N6 N4 103.2(3) . . ?
C12 N6 Ag1 128.2(3) . . ?
N4 N6 Ag1 128.5(2) . . ?
O5 N7 O6 119.8(4) . . ?
O5 N7 O4 120.4(4) . . ?
O6 N7 O4 119.8(4) . . ?
C1 N1 N3 103.4(3) . . ?
C1 N1 Ag2 127.6(3) . . ?
N3 N1 Ag2 129.0(2) . . ?
C11 N4 N6 109.0(3) . . ?
C11 N4 C10 130.5(3) . . ?
N6 N4 C10 120.5(3) . . ?
N3 C3 C4 112.8(3) . . ?
N3 C3 H3A 109.0 . . ?
C4 C3 H3A 109.0 . . ?
N3 C3 H3B 109.0 . . ?
C4 C3 H3B 109.0 . . ?
H3A C3 H3B 107.8 . . ?
C2 N3 N1 109.2(3) . . ?
C2 N3 C3 129.1(3) . . ?
N1 N3 C3 121.7(3) . . ?
N6 C12 N5 113.7(4) . . ?
N6 C12 H12 123.1 . . ?
N5 C12 H12 123.1 . . ?
C9 C8 C7 119.3(4) . . ?
C9 C8 C10 121.0(4) . . ?
C7 C8 C10 119.7(4) . . ?
O3 N8 O2 121.6(4) . . ?
O3 N8 O1 119.8(4) . . ?
O2 N8 O1 118.6(4) . . ?
N4 C10 C8 112.1(3) . . ?
N4 C10 H10A 109.2 . . ?
C8 C10 H10A 109.2 . . ?
N4 C10 H10B 109.2 . . ?
C8 C10 H10B 109.2 . . ?
H10A C10 H10B 107.9 . . ?
C8 C9 C4 120.5(4) . . ?
C8 C9 H9 119.7 . . ?
C4 C9 H9 119.7 . . ?
N5 C11 N4 110.9(3) . . ?
N5 C11 H11 124.6 . . ?
N4 C11 H11 124.6 . . ?
C5 C4 C9 119.5(4) . . ?
C5 C4 C3 119.6(4) . . ?
C9 C4 C3 120.9(4) . . ?
C6 C5 C4 119.7(4) . . ?
C6 C5 H5A 120.2 . . ?
C4 C5 H5A 120.2 . . ?
C6 C7 C8 120.0(4) . . ?
C6 C7 H7 120.0 . . ?
C8 C7 H7 120.0 . . ?
C7 C6 C5 120.9(4) . . ?
C7 C6 H6 119.5 . . ?
C5 C6 H6 119.5 . . ?

loop_
_geom_bond_atom_site_label_1
_geom_bond_atom_site_label_2
_geom_bond_distance
_geom_bond_site_symmetry_2
_geom_bond_publ_flag
N2 C2 1.331(5) . ?
N2 C1 1.350(5) . ?
N2 Ag1 2.226(3) 4_466 ?
C1 N1 1.313(5) . ?
C1 H1 0.9300 . ?
C2 N3 1.332(4) . ?
C2 H2 0.9300 . ?
N5 C11 1.318(5) . ?
N5 C12 1.351(5) . ?
N5 Ag2 2.231(3) 3_655 ?
O6 N7 1.248(5) . ?
O6 Ag1 2.496(3) 3_755 ?
Ag1 N2 2.226(3) 4_566 ?
Ag1 N6 2.251(3) . ?
Ag1 O6 2.496(3) 3_745 ?
Ag1 O4 2.567(3) . ?
Ag2 N5 2.231(3) 3_645 ?
Ag2 N1 2.260(3) . ?
O4 N7 1.250(4) . ?
N6 C12 1.317(5) . ?
N6 N4 1.363(4) . ?
N7 O5 1.246(5) . ?
O1 N8 1.253(5) . ?
N1 N3 1.362(4) . ?
N4 C11 1.321(4) . ?
N4 C10 1.475(5) . ?
C3 N3 1.470(5) . ?
C3 C4 1.522(5) . ?
C3 H3A 0.9700 . ?
C3 H3B 0.9700 . ?
C12 H12 0.9300 . ?
C8 C9 1.381(5) . ?
C8 C7 1.394(6) . ?
C8 C10 1.510(5) . ?
N8 O3 1.235(5) . ?
N8 O2 1.248(5) . ?
C10 H10A 0.9700 . ?
C10 H10B 0.9700 . ?
C9 C4 1.397(5) . ?
C9 H9 0.9300 . ?
C11 H11 0.9300 . ?
C4 C5 1.388(6) . ?
C5 C6 1.379(6) . ?
C5 H5A 0.9300 . ?
C7 C6 1.376(6) . ?
C7 H7 0.9300 . ?
C6 H6 0.9300 . ?
